data_9010574
loop_
_publ_author_name
'Petricek, V.'
'Makovicky, E.'

_publ_section_title
;Interpretation of selected structures of the bismuthinite - aikinite series
 as commensurately modulated structures Locality: synthetic
;
_journal_name_full 'The Canadian Mineralogist'
_journal_page_first 189
_journal_page_last 206
_journal_paper_doi 10.2113/gscanmin.44.1.189
_journal_volume 44
_journal_year 2006
_chemical_compound_source Synthetic
_chemical_formula_sum 'Bi1.5 Cu0.5 Pb0.5 S3'
_chemical_name_mineral Krupkaite
_space_group_IT_number 62
_symmetry_space_group_name_Hall '-P 2n 2a'
_symmetry_space_group_name_H-M 'P m c n'
_cell_angle_alpha 90
_cell_angle_beta 90
_cell_angle_gamma 90
_cell_length_a 4.0145
_cell_length_b 11.2023
_cell_length_c 11.5604
_cell_formula_units_Z 4
_cell_volume 519.890
_database_code_amcsd 0006081
_exptl_crystal_density_diffrn 6.963
_cod_original_formula_sum 'Cu.5 Pb.5 Bi1.5 S3'
_cod_database_code 9010574

loop_
_space_group_symop_operation_xyz
x,y,z
1/2-x,y,z
1/2+x,-y,-z
1/2+x,1/2+y,1/2-z
1/2-x,1/2-y,1/2+z
x,1/2-y,1/2+z
-x,1/2+y,1/2-z
-x,-y,-z

loop_
_atom_site_label
_atom_site_fract_x
_atom_site_fract_y
_atom_site_fract_z
_atom_site_occupancy
_atom_site_U_iso_or_equiv
Cu 0.25000 0.71140 0.72950 0.50000 0.04050
PbM2 0.25000 0.52013 0.33561 0.50000 0.03070
BiM2 0.25000 0.52013 0.33561 0.50000 0.03700
BiM1 0.25000 0.17885 0.51850 1.00000 0.03310
S1 0.25000 -0.05610 0.37870 1.00000 0.03060
S2 0.25000 0.63240 0.54650 1.00000 0.03060
S3 0.25000 0.30470 0.71600 1.00000 0.03170

loop_
_cod_related_entry_id
_cod_related_entry_database
_cod_related_entry_code
1 AMCSD 0006081
